data_1566119
loop_
_publ_author_name
'Sabounchei, Seyyed Javad'
'Bagherjeri, Fateme Akhlaghi'
'Hosseinzadeh, Marjan'
'Boskovic, Colette'
'Gable, Robert W.'

_publ_contact_author_name
;
;
_publ_section_title
;
 X-ray crystal structure and spectral characterization of pseudo
 five-coordinate Hg(II) polymeric and four-coordinate binuclear complexes
 of an ambidentate sulfonium ylide
;
_journal_issue 12
_journal_name_full 'Comptes Rendus Chimie'
_journal_page_first 1257
_journal_page_last 1263
_journal_paper_doi 10.1016/j.crci.2014.03.016
_journal_volume 17
_journal_year 2014
_chemical_formula_moiety 'C22 H28 Cl4 Hg2 O4 S2, 2(C2 H6 O S)'
_chemical_formula_sum 'C26 H40 Cl4 Hg2 O6 S4'
_chemical_formula_weight 1119.80
_space_group_crystal_system triclinic
_space_group_IT_number 2
_space_group_name_Hall '-P 1'
_space_group_name_H-M_alt 'P -1'
_atom_sites_solution_hydrogens geom
_atom_sites_solution_primary heavy
_atom_sites_solution_secondary difmap
_audit_creation_date 2012-07-11
_audit_creation_method
;
  Olex2 1.2
  (compiled 2012.05.09 svn.r2324, GUI svn.r4230)
;
_cell_angle_alpha 110.370(4)
_cell_angle_beta 96.693(3)
_cell_angle_gamma 90.526(3)
_cell_formula_units_Z 2
_cell_length_a 10.1329(3)
_cell_length_b 12.4857(4)
_cell_length_c 15.3870(7)
_cell_measurement_reflns_used 8301
_cell_measurement_temperature 130.00(10)
_cell_measurement_theta_max 30.0138
_cell_measurement_theta_min 2.7372
_cell_volume 1809.94(12)
_computing_cell_refinement
;
CrysAlisPro, Agilent Technologies,
Version 1.171.35.21 (release 20-01-2012 CrysAlis171 .NET)
(compiled Jan 23 2012,18:06:46)
;
_computing_data_collection
;
CrysAlisPro, Agilent Technologies,
Version 1.171.35.21 (release 20-01-2012 CrysAlis171 .NET)
(compiled Jan 23 2012,18:06:46)
;
_computing_data_reduction
;
CrysAlisPro, Agilent Technologies,
Version 1.171.35.21 (release 20-01-2012 CrysAlis171 .NET)
(compiled Jan 23 2012,18:06:46)
;
_computing_molecular_graphics
;
O. V. Dolomanov, L. J. Bourhis, R. J. Gildea, J. A. K. Howard and H. Puschmann,
OLEX2: a complete structure solution, refinement and analysis program.
J. Appl. Cryst. (2009). 42, 339-341.
;
_computing_publication_material
;
O. V. Dolomanov, L. J. Bourhis, R. J. Gildea, J. A. K. Howard and H. Puschmann,
OLEX2: a complete structure solution, refinement and analysis program.
J. Appl. Cryst. (2009). 42, 339-341.
;
_computing_structure_refinement
;
SHELXL, G.M. Sheldrick, Acta Cryst.
(2008). A64, 112-122
;
_computing_structure_solution
;
SHELXS, G.M. Sheldrick, Acta Cryst.
(2008). A64, 112-122
;
_diffrn_ambient_temperature 130.00(10)
_diffrn_detector_area_resol_mean 10.2273
_diffrn_measured_fraction_theta_full 0.999
_diffrn_measured_fraction_theta_max 0.879
_diffrn_measurement_details
;
#__ type_ start__ end____ width___ exp.time_
  1 omega  -60.00   41.00   1.0000    8.0500
omega____ theta____ kappa____ phi______ frames
    -       13.6163  -57.0000  -30.0000 101

#__ type_ start__ end____ width___ exp.time_
  2 omega   43.00  102.00   1.0000    8.0500
omega____ theta____ kappa____ phi______ frames
    -       13.6163 -178.0000  -30.0000 59

#__ type_ start__ end____ width___ exp.time_
  3 omega   35.00   98.00   1.0000    8.0500
omega____ theta____ kappa____ phi______ frames
    -       13.6163 -178.0000 -120.0000 63

#__ type_ start__ end____ width___ exp.time_
  4 omega    0.00   90.00   1.0000    8.0500
omega____ theta____ kappa____ phi______ frames
    -       13.6163   37.0000  120.0000 90

#__ type_ start__ end____ width___ exp.time_
  5 omega  -19.00   28.00   1.0000    8.0500
omega____ theta____ kappa____ phi______ frames
    -      -13.6945  -99.0000 -120.0000 47
;
_diffrn_measurement_device_type 'SuperNova, Dual, Cu at zero, Atlas'
_diffrn_measurement_method '\w scans'
_diffrn_orient_matrix_UB_11 0.0675678000
_diffrn_orient_matrix_UB_12 -0.0091603000
_diffrn_orient_matrix_UB_13 -0.0069154000
_diffrn_orient_matrix_UB_21 -0.0174478000
_diffrn_orient_matrix_UB_22 -0.0131107000
_diffrn_orient_matrix_UB_23 -0.0487163000
_diffrn_orient_matrix_UB_31 0.0105753000
_diffrn_orient_matrix_UB_32 0.0585395000
_diffrn_orient_matrix_UB_33 0.0060760000
_diffrn_radiation_monochromator mirror
_diffrn_radiation_type 'Mo K\a'
_diffrn_radiation_wavelength 0.7107
_diffrn_reflns_av_R_equivalents 0.0401
_diffrn_reflns_av_unetI/netI 0.0656
_diffrn_reflns_limit_h_max 14
_diffrn_reflns_limit_h_min -13
_diffrn_reflns_limit_k_max 16
_diffrn_reflns_limit_k_min -17
_diffrn_reflns_limit_l_max 20
_diffrn_reflns_limit_l_min -19
_diffrn_reflns_number 17790
_diffrn_reflns_theta_full 27.50
_diffrn_reflns_theta_max 30.08
_diffrn_reflns_theta_min 2.74
_diffrn_source 'SuperNova (Mo) X-ray Source'
_exptl_absorpt_coefficient_mu 9.034
_exptl_absorpt_correction_T_max 0.637
_exptl_absorpt_correction_T_min 0.208
_exptl_absorpt_correction_type gaussian
_exptl_absorpt_process_details
;
CrysAlisPro, Agilent Technologies,
Version 1.171.35.21 (release 20-01-2012 CrysAlis171 .NET)
(compiled Jan 23 2012,18:06:46)
Numerical absorption correction based on gaussian integration over
			a multifaceted crystal model
;
_exptl_crystal_colour colourless
_exptl_crystal_colour_primary colourless
_exptl_crystal_density_diffrn 2.055
_exptl_crystal_density_method 'not measured'
_exptl_crystal_description needle
_exptl_crystal_F_000 1072
_exptl_crystal_size_max 0.2703
_exptl_crystal_size_mid 0.0866
_exptl_crystal_size_min 0.0600
_refine_diff_density_max 5.862
_refine_diff_density_min -1.664
_refine_diff_density_rms 0.264
_refine_ls_extinction_method none
_refine_ls_goodness_of_fit_ref 1.057
_refine_ls_hydrogen_treatment constr
_refine_ls_matrix_type full
_refine_ls_number_parameters 389
_refine_ls_number_reflns 9370
_refine_ls_number_restraints 6
_refine_ls_restrained_S_all 1.057
_refine_ls_R_factor_all 0.0601
_refine_ls_R_factor_gt 0.0436
_refine_ls_shift/su_max 0.002
_refine_ls_shift/su_mean 0.000
_refine_ls_structure_factor_coef Fsqd
_refine_ls_weighting_details 'calc w=1/[\s^2^(Fo^2^)+(0.0560P)^2^+0.0000P] where P=(Fo^2^+2Fc^2^)/3'
_refine_ls_weighting_scheme calc
_refine_ls_wR_factor_gt 0.1029
_refine_ls_wR_factor_ref 0.1137
_reflns_number_gt 7543
_reflns_number_total 9370
_reflns_threshold_expression >2\s(I)
_cod_data_source_file CRC-2014-17-1257.cif
_cod_data_source_block fa-lsogau
_cod_original_cell_volume 1809.94(11)
_cod_database_code 1566119
_chemical_oxdiff_formula 'Hg2 S4 O6 Cl4 C26 H40'
_reflns_odcompleteness_completeness 99.87
_reflns_odcompleteness_iscentric 1
_reflns_odcompleteness_theta 27.50

loop_
_space_group_symop_id
_space_group_symop_operation_xyz
1 'x, y, z'
2 '-x, -y, -z'

loop_
_atom_site_label
_atom_site_type_symbol
_atom_site_fract_x
_atom_site_fract_y
_atom_site_fract_z
_atom_site_U_iso_or_equiv
_atom_site_adp_type
_atom_site_occupancy
_atom_site_symmetry_multiplicity
_atom_site_calc_flag
_atom_site_refinement_flags
_atom_site_disorder_assembly
_atom_site_disorder_group
Hg1 Hg 0.06088(2) 0.556631(17) 0.409486(16) 0.01780(7) Uani 1 1 d . . .
S1 S 0.00719(15) 0.79619(12) 0.57212(10) 0.0161(3) Uani 1 1 d . . .
Cl1 Cl 0.18708(15) 0.47337(12) 0.53016(11) 0.0218(3) Uani 1 1 d . . .
Cl2 Cl 0.0502(2) 0.38634(13) 0.27582(12) 0.0355(4) Uani 1 1 d . . .
O1 O -0.1574(4) 0.7999(3) 0.4186(3) 0.0210(9) Uani 1 1 d . . .
O2 O 0.0022(5) 0.6697(4) 0.0126(3) 0.0306(11) Uani 1 1 d . . .
C1 C 0.0546(6) 0.7401(5) 0.4557(4) 0.0185(12) Uani 1 1 d U . .
H1 H 0.1428 0.7753 0.4539 0.022 Uiso 1 1 calc R . .
C2 C -0.0495(6) 0.7668(4) 0.3916(4) 0.0158(12) Uani 1 1 d . . .
C3 C -0.0258(6) 0.7466(4) 0.2946(4) 0.0170(12) Uani 1 1 d . . .
C4 C 0.0911(7) 0.7017(5) 0.2590(5) 0.0237(14) Uani 1 1 d . . .
H4 H 0.1623 0.6899 0.3001 0.028 Uiso 1 1 calc R . .
C5 C 0.1055(7) 0.6742(5) 0.1656(5) 0.0254(14) Uani 1 1 d . . .
H5 H 0.1847 0.6422 0.1425 0.030 Uiso 1 1 calc R . .
C6 C 0.0023(7) 0.6941(5) 0.1060(4) 0.0235(14) Uani 1 1 d . . .
C7 C -0.1107(7) 0.7468(5) 0.1420(4) 0.0207(13) Uani 1 1 d . . .
H7 H -0.1773 0.7670 0.1025 0.025 Uiso 1 1 calc R . .
C8 C -0.1256(6) 0.7693(5) 0.2337(4) 0.0188(12) Uani 1 1 d . . .
H8 H -0.2051 0.8010 0.2564 0.023 Uiso 1 1 calc R . .
C9 C 0.1148(9) 0.6153(7) -0.0284(5) 0.0396(19) Uani 1 1 d . . .
H9A H 0.1013 0.6003 -0.0958 0.059 Uiso 1 1 calc R . .
H9B H 0.1253 0.5429 -0.0175 0.059 Uiso 1 1 calc R . .
H9C H 0.1950 0.6654 0.0001 0.059 Uiso 1 1 calc R . .
C10 C 0.0158(7) 0.9493(5) 0.6035(4) 0.0207(13) Uani 1 1 d . . .
H10A H 0.0998 0.9738 0.5886 0.031 Uiso 1 1 calc R . .
H10B H 0.0112 0.9855 0.6707 0.031 Uiso 1 1 calc R . .
H10C H -0.0589 0.9721 0.5684 0.031 Uiso 1 1 calc R . .
C11 C 0.1562(7) 0.7820(5) 0.6409(4) 0.0218(13) Uani 1 1 d . . .
H11A H 0.2310 0.8217 0.6277 0.033 Uiso 1 1 calc R . .
H11B H 0.1735 0.7008 0.6253 0.033 Uiso 1 1 calc R . .
H11C H 0.1459 0.8158 0.7074 0.033 Uiso 1 1 calc R . .
Hg2 Hg 0.43576(2) 0.133990(18) 0.585937(16) 0.01889(8) Uani 1 1 d . . .
Cl3 Cl 0.31150(15) -0.05492(12) 0.46693(12) 0.0245(3) Uani 1 1 d . . .
Cl4 Cl 0.4481(2) 0.08034(17) 0.72040(14) 0.0426(5) Uani 1 1 d . . .
S2 S 0.49314(15) 0.23233(12) 0.42252(10) 0.0168(3) Uani 1 1 d . . .
O3 O 0.6599(4) 0.3664(3) 0.5799(3) 0.0211(9) Uani 1 1 d . . .
O4 O 0.4381(5) 0.6011(4) 0.9681(3) 0.0289(11) Uani 1 1 d . . .
C12 C 0.4462(6) 0.2777(5) 0.5384(5) 0.0210(14) Uani 1 1 d . . .
H12 H 0.3590 0.3147 0.5400 0.025 Uiso 1 1 calc R . .
C13 C 0.5502(6) 0.3575(5) 0.6033(4) 0.0168(12) Uani 1 1 d . . .
C14 C 0.5201(6) 0.4230(5) 0.7000(4) 0.0159(12) Uani 1 1 d . . .
C15 C 0.3927(6) 0.4157(5) 0.7269(4) 0.0205(13) Uani 1 1 d . . .
H15 H 0.3233 0.3683 0.6832 0.025 Uiso 1 1 calc R . .
C16 C 0.3699(7) 0.4767(5) 0.8154(5) 0.0248(14) Uani 1 1 d . . .
H16 H 0.2837 0.4728 0.8329 0.030 Uiso 1 1 calc R . .
C17 C 0.4720(7) 0.5457(5) 0.8816(5) 0.0258(15) Uani 1 1 d . . .
C18 C 0.5972(7) 0.5546(5) 0.8543(4) 0.0220(14) Uani 1 1 d . . .
H18 H 0.6664 0.6025 0.8979 0.026 Uiso 1 1 calc R . .
C19 C 0.6205(7) 0.4936(5) 0.7638(5) 0.0228(14) Uani 1 1 d . . .
H19 H 0.7055 0.5001 0.7453 0.027 Uiso 1 1 calc R . .
C20 C 0.5383(8) 0.6771(6) 1.0354(5) 0.0350(18) Uani 1 1 d . . .
H20A H 0.5039 0.7094 1.0956 0.052 Uiso 1 1 calc R . .
H20B H 0.5621 0.7391 1.0139 0.052 Uiso 1 1 calc R . .
H20C H 0.6173 0.6348 1.0427 0.052 Uiso 1 1 calc R . .
C21 C 0.3445(6) 0.1578(5) 0.3535(5) 0.0245(14) Uani 1 1 d . . .
H21A H 0.2700 0.2081 0.3662 0.037 Uiso 1 1 calc R . .
H21B H 0.3263 0.0899 0.3691 0.037 Uiso 1 1 calc R . .
H21C H 0.3555 0.1344 0.2871 0.037 Uiso 1 1 calc R . .
C22 C 0.4850(7) 0.3586(5) 0.3923(5) 0.0228(14) Uani 1 1 d . . .
H22A H 0.5629 0.4100 0.4246 0.034 Uiso 1 1 calc R . .
H22B H 0.4039 0.3973 0.4112 0.034 Uiso 1 1 calc R . .
H22C H 0.4838 0.3373 0.3246 0.034 Uiso 1 1 calc R . .
S3 S 0.90046(17) 0.91424(14) 0.83359(12) 0.0258(4) Uani 1 1 d . . .
O5 O 1.0468(5) 0.9464(4) 0.8538(4) 0.0397(13) Uani 1 1 d . . .
C23 C 0.8605(8) 0.8497(6) 0.9133(5) 0.0319(16) Uani 1 1 d . . .
H23A H 0.9073 0.7787 0.9026 0.048 Uiso 1 1 calc R . .
H23B H 0.7643 0.8322 0.9042 0.048 Uiso 1 1 calc R . .
H23C H 0.8878 0.9021 0.9773 0.048 Uiso 1 1 calc R . .
C24 C 0.8168(8) 1.0445(5) 0.8806(6) 0.0380(19) Uani 1 1 d . . .
H24A H 0.8466 1.0797 0.9478 0.057 Uiso 1 1 calc R . .
H24B H 0.7205 1.0273 0.8705 0.057 Uiso 1 1 calc R . .
H24C H 0.8379 1.0974 0.8492 0.057 Uiso 1 1 calc R . .
S4 S 0.40130(17) 0.87128(13) 0.82752(11) 0.0231(3) Uani 1 1 d . . .
O6 O 0.5452(5) 0.8580(5) 0.8559(4) 0.0380(13) Uani 1 1 d . . .
C25 C 0.3590(7) 1.0078(5) 0.9011(5) 0.0279(15) Uani 1 1 d . . .
H25A H 0.3775 1.0136 0.9665 0.042 Uiso 1 1 calc R . .
H25B H 0.2642 1.0176 0.8862 0.042 Uiso 1 1 calc R . .
H25C H 0.4120 1.0675 0.8910 0.042 Uiso 1 1 calc R . .
C26 C 0.3063(8) 0.7882(6) 0.8745(6) 0.0353(17) Uani 1 1 d . . .
H26A H 0.3186 0.7067 0.8425 0.053 Uiso 1 1 calc R . .
H26B H 0.2119 0.8032 0.8652 0.053 Uiso 1 1 calc R . .
H26C H 0.3362 0.8091 0.9414 0.053 Uiso 1 1 calc R . .

loop_
_atom_site_aniso_label
_atom_site_aniso_U_11
_atom_site_aniso_U_22
_atom_site_aniso_U_33
_atom_site_aniso_U_23
_atom_site_aniso_U_13
_atom_site_aniso_U_12
Hg1 0.01856(14) 0.01453(12) 0.02107(13) 0.00622(9) 0.00551(9) 0.00253(8)
S1 0.0123(7) 0.0174(6) 0.0184(7) 0.0061(5) 0.0013(6) 0.0007(5)
Cl1 0.0142(7) 0.0235(7) 0.0335(9) 0.0169(6) 0.0045(6) 0.0032(5)
Cl2 0.0470(12) 0.0234(8) 0.0306(9) -0.0004(7) 0.0155(8) -0.0055(7)
O1 0.018(2) 0.025(2) 0.021(2) 0.0083(17) 0.0039(18) 0.0069(17)
O2 0.031(3) 0.046(3) 0.019(2) 0.015(2) 0.010(2) 0.009(2)
C1 0.012(3) 0.020(3) 0.034(3) 0.022(2) 0.002(2) -0.002(2)
C2 0.012(3) 0.015(3) 0.019(3) 0.005(2) -0.000(2) -0.002(2)
C3 0.016(3) 0.012(3) 0.023(3) 0.006(2) 0.005(2) 0.002(2)
C4 0.016(3) 0.031(3) 0.030(4) 0.017(3) 0.004(3) 0.005(3)
C5 0.023(4) 0.032(3) 0.028(4) 0.016(3) 0.012(3) 0.007(3)
C6 0.028(4) 0.024(3) 0.021(3) 0.009(2) 0.008(3) 0.002(3)
C7 0.021(4) 0.026(3) 0.017(3) 0.010(2) -0.001(2) -0.001(2)
C8 0.013(3) 0.021(3) 0.022(3) 0.006(2) 0.003(2) 0.003(2)
C9 0.043(5) 0.057(5) 0.021(4) 0.013(3) 0.014(3) 0.005(4)
C10 0.030(4) 0.015(3) 0.017(3) 0.006(2) 0.003(3) 0.008(2)
C11 0.021(3) 0.025(3) 0.017(3) 0.007(2) -0.001(3) 0.003(2)
Hg2 0.02028(14) 0.01647(12) 0.02303(14) 0.00933(9) 0.00736(10) 0.00307(9)
Cl3 0.0154(8) 0.0169(7) 0.0408(9) 0.0086(6) 0.0071(7) 0.0011(5)
Cl4 0.0631(14) 0.0467(10) 0.0351(10) 0.0289(8) 0.0262(10) 0.0287(10)
S2 0.0149(8) 0.0186(7) 0.0175(7) 0.0068(5) 0.0027(6) 0.0024(5)
O3 0.014(2) 0.027(2) 0.023(2) 0.0094(18) 0.0030(18) -0.0005(17)
O4 0.032(3) 0.026(2) 0.022(2) -0.0009(19) 0.002(2) 0.002(2)
C12 0.008(3) 0.011(3) 0.041(4) 0.005(2) 0.004(3) 0.003(2)
C13 0.011(3) 0.020(3) 0.023(3) 0.012(2) 0.002(2) 0.002(2)
C14 0.019(3) 0.016(3) 0.014(3) 0.007(2) 0.002(2) 0.001(2)
C15 0.016(3) 0.019(3) 0.021(3) 0.002(2) -0.004(2) 0.001(2)
C16 0.016(3) 0.027(3) 0.025(3) 0.002(3) 0.003(3) -0.001(2)
C17 0.035(4) 0.016(3) 0.026(4) 0.006(2) 0.005(3) 0.003(3)
C18 0.024(4) 0.019(3) 0.021(3) 0.006(2) -0.002(3) -0.000(2)
C19 0.018(3) 0.017(3) 0.032(4) 0.007(3) 0.001(3) 0.002(2)
C20 0.039(5) 0.030(4) 0.024(4) -0.004(3) -0.000(3) -0.006(3)
C21 0.015(3) 0.029(3) 0.027(4) 0.010(3) -0.005(3) -0.001(2)
C22 0.023(4) 0.020(3) 0.029(4) 0.014(3) 0.001(3) -0.000(2)
S3 0.0195(9) 0.0279(8) 0.0247(8) 0.0036(6) -0.0007(7) 0.0013(6)
O5 0.019(3) 0.046(3) 0.044(3) 0.003(2) 0.003(2) -0.002(2)
C23 0.028(4) 0.039(4) 0.031(4) 0.016(3) 0.001(3) 0.007(3)
C24 0.026(4) 0.022(3) 0.063(6) 0.010(3) 0.007(4) 0.002(3)
S4 0.0178(8) 0.0297(8) 0.0209(8) 0.0084(6) 0.0008(6) -0.0001(6)
O6 0.018(3) 0.058(3) 0.036(3) 0.014(2) 0.003(2) 0.007(2)
C25 0.030(4) 0.033(3) 0.022(3) 0.009(3) 0.007(3) 0.002(3)
C26 0.027(4) 0.040(4) 0.049(5) 0.027(4) 0.009(3) 0.004(3)

loop_
_atom_type_symbol
_atom_type_description
_atom_type_scat_dispersion_real
_atom_type_scat_dispersion_imag
_atom_type_scat_source
C C 0.0033 0.0016 'International Tables Vol C Tables 4.2.6.8 and 6.1.1.4'
H H 0.0000 0.0000 'International Tables Vol C Tables 4.2.6.8 and 6.1.1.4'
O O 0.0106 0.0060 'International Tables Vol C Tables 4.2.6.8 and 6.1.1.4'
S S 0.1246 0.1234 'International Tables Vol C Tables 4.2.6.8 and 6.1.1.4'
Cl Cl 0.1484 0.1585 'International Tables Vol C Tables 4.2.6.8 and 6.1.1.4'
Hg Hg -2.3894 9.2266 'International Tables Vol C Tables 4.2.6.8 and 6.1.1.4'

loop_
_exptl_crystal_face_index_h
_exptl_crystal_face_index_k
_exptl_crystal_face_index_l
_exptl_crystal_face_perp_dist
_exptl_oxdiff_crystal_face_indexfrac_h
_exptl_oxdiff_crystal_face_indexfrac_k
_exptl_oxdiff_crystal_face_indexfrac_l
_exptl_oxdiff_crystal_face_x
_exptl_oxdiff_crystal_face_y
_exptl_oxdiff_crystal_face_z
0 -1 0 0.0300 -0.0000 -1.0000 -0.0000 0.0092 0.0131 -0.0585
0 1 0 0.0300 0.0000 1.0000 0.0000 -0.0092 -0.0131 0.0585
-1 0 0 0.1300 -1.0000 -0.0000 0.0000 -0.0676 0.0174 -0.0106
1 0 0 0.1300 1.0000 0.0000 -0.0000 0.0676 -0.0174 0.0106
0 0 -1 0.0300 -0.0000 -0.0000 -1.0000 0.0069 0.0487 -0.0061
0 0 1 0.0300 0.0000 0.0000 1.0000 -0.0069 -0.0487 0.0061

loop_
_geom_angle_atom_site_label_1
_geom_angle_atom_site_label_2
_geom_angle_atom_site_label_3
_geom_angle
_geom_angle_site_symmetry_1
_geom_angle_site_symmetry_3
Cl1 Hg1 Cl1 91.03(4) . 2_566
Cl2 Hg1 Cl1 96.97(6) . .
Cl2 Hg1 Cl1 99.04(6) . 2_566
C1 Hg1 Cl1 93.90(17) . 2_566
C1 Hg1 Cl1 115.91(17) . .
C1 Hg1 Cl2 144.39(17) . .
C10 S1 C1 105.5(3) . .
C11 S1 C1 101.3(3) . .
C11 S1 C10 98.8(3) . .
Hg1 Cl1 Hg1 88.97(4) . 2_566
C6 O2 C9 117.6(5) . .
Hg1 C1 H1 110.4 . .
S1 C1 Hg1 110.6(3) . .
S1 C1 H1 110.4 . .
C2 C1 Hg1 107.1(4) . .
C2 C1 S1 107.9(4) . .
C2 C1 H1 110.4 . .
O1 C2 C1 119.8(6) . .
O1 C2 C3 121.0(5) . .
C3 C2 C1 119.1(5) . .
C4 C3 C2 123.1(5) . .
C8 C3 C2 118.9(5) . .
C8 C3 C4 117.9(6) . .
C3 C4 H4 119.1 . .
C5 C4 C3 121.7(6) . .
C5 C4 H4 119.1 . .
C4 C5 H5 120.5 . .
C4 C5 C6 118.9(6) . .
C6 C5 H5 120.5 . .
O2 C6 C5 125.2(6) . .
O2 C6 C7 114.9(6) . .
C5 C6 C7 119.9(6) . .
C6 C7 H7 119.9 . .
C8 C7 C6 120.3(6) . .
C8 C7 H7 119.9 . .
C3 C8 H8 119.5 . .
C7 C8 C3 121.1(6) . .
C7 C8 H8 119.5 . .
O2 C9 H9A 109.5 . .
O2 C9 H9B 109.5 . .
O2 C9 H9C 109.5 . .
H9A C9 H9B 109.5 . .
H9A C9 H9C 109.5 . .
H9B C9 H9C 109.5 . .
S1 C10 H10A 109.5 . .
S1 C10 H10B 109.5 . .
S1 C10 H10C 109.5 . .
H10A C10 H10B 109.5 . .
H10A C10 H10C 109.5 . .
H10B C10 H10C 109.5 . .
S1 C11 H11A 109.5 . .
S1 C11 H11B 109.5 . .
S1 C11 H11C 109.5 . .
H11A C11 H11B 109.5 . .
H11A C11 H11C 109.5 . .
H11B C11 H11C 109.5 . .
Cl3 Hg2 Cl3 91.77(5) . 2_656
Cl4 Hg2 Cl3 97.07(7) . .
Cl4 Hg2 Cl3 96.50(6) . 2_656
C12 Hg2 Cl3 94.28(16) . 2_656
C12 Hg2 Cl3 116.53(17) . .
C12 Hg2 Cl4 144.29(17) . .
Hg2 Cl3 Hg2 88.23(5) . 2_656
C21 S2 C12 101.9(3) . .
C21 S2 C22 98.8(3) . .
C22 S2 C12 104.1(3) . .
C17 O4 C20 116.8(6) . .
Hg2 C12 H12 110.5 . .
S2 C12 Hg2 110.5(3) . .
S2 C12 H12 110.5 . .
C13 C12 Hg2 105.7(4) . .
C13 C12 S2 109.2(5) . .
C13 C12 H12 110.5 . .
O3 C13 C12 120.7(6) . .
O3 C13 C14 121.4(5) . .
C12 C13 C14 117.9(5) . .
C15 C14 C13 121.8(5) . .
C19 C14 C13 118.4(6) . .
C19 C14 C15 119.8(6) . .
C14 C15 H15 120.1 . .
C16 C15 C14 119.7(6) . .
C16 C15 H15 120.1 . .
C15 C16 H16 119.5 . .
C15 C16 C17 121.0(7) . .
C17 C16 H16 119.5 . .
O4 C17 C16 115.7(6) . .
O4 C17 C18 125.1(6) . .
C18 C17 C16 119.2(6) . .
C17 C18 H18 120.0 . .
C19 C18 C17 120.0(6) . .
C19 C18 H18 120.0 . .
C14 C19 H19 119.9 . .
C18 C19 C14 120.3(6) . .
C18 C19 H19 119.9 . .
O4 C20 H20A 109.5 . .
O4 C20 H20B 109.5 . .
O4 C20 H20C 109.5 . .
H20A C20 H20B 109.5 . .
H20A C20 H20C 109.5 . .
H20B C20 H20C 109.5 . .
S2 C21 H21A 109.5 . .
S2 C21 H21B 109.5 . .
S2 C21 H21C 109.5 . .
H21A C21 H21B 109.5 . .
H21A C21 H21C 109.5 . .
H21B C21 H21C 109.5 . .
S2 C22 H22A 109.5 . .
S2 C22 H22B 109.5 . .
S2 C22 H22C 109.5 . .
H22A C22 H22B 109.5 . .
H22A C22 H22C 109.5 . .
H22B C22 H22C 109.5 . .
O5 S3 C23 107.8(4) . .
O5 S3 C24 106.6(3) . .
C23 S3 C24 97.6(4) . .
S3 C23 H23A 109.5 . .
S3 C23 H23B 109.5 . .
S3 C23 H23C 109.5 . .
H23A C23 H23B 109.5 . .
H23A C23 H23C 109.5 . .
H23B C23 H23C 109.5 . .
S3 C24 H24A 109.5 . .
S3 C24 H24B 109.5 . .
S3 C24 H24C 109.5 . .
H24A C24 H24B 109.5 . .
H24A C24 H24C 109.5 . .
H24B C24 H24C 109.5 . .
O6 S4 C25 107.5(3) . .
O6 S4 C26 106.9(4) . .
C25 S4 C26 97.0(4) . .
S4 C25 H25A 109.5 . .
S4 C25 H25B 109.5 . .
S4 C25 H25C 109.5 . .
H25A C25 H25B 109.5 . .
H25A C25 H25C 109.5 . .
H25B C25 H25C 109.5 . .
S4 C26 H26A 109.5 . .
S4 C26 H26B 109.5 . .
S4 C26 H26C 109.5 . .
H26A C26 H26B 109.5 . .
H26A C26 H26C 109.5 . .
H26B C26 H26C 109.5 . .

loop_
_geom_bond_atom_site_label_1
_geom_bond_atom_site_label_2
_geom_bond_distance
_geom_bond_site_symmetry_2
Hg1 Cl1 2.8433(16) 2_566
Hg1 Cl1 2.6417(15) .
Hg1 Cl2 2.3795(15) .
Hg1 C1 2.153(5) .
S1 C1 1.806(7) .
S1 C10 1.800(6) .
S1 C11 1.787(6) .
Cl1 Hg1 2.8433(16) 2_566
O1 C2 1.238(7) .
O2 C6 1.361(8) .
O2 C9 1.430(9) .
C1 H1 1.0000 .
C1 C2 1.479(8) .
C2 C3 1.474(9) .
C3 C4 1.402(8) .
C3 C8 1.397(8) .
C4 H4 0.9500 .
C4 C5 1.382(9) .
C5 H5 0.9500 .
C5 C6 1.392(9) .
C6 C7 1.399(9) .
C7 H7 0.9500 .
C7 C8 1.366(9) .
C8 H8 0.9500 .
C9 H9A 0.9800 .
C9 H9B 0.9800 .
C9 H9C 0.9800 .
C10 H10A 0.9800 .
C10 H10B 0.9800 .
C10 H10C 0.9800 .
C11 H11A 0.9800 .
C11 H11B 0.9800 .
C11 H11C 0.9800 .
Hg2 Cl3 2.8579(15) 2_656
Hg2 Cl3 2.6274(15) .
Hg2 Cl4 2.3772(18) .
Hg2 C12 2.166(6) .
Cl3 Hg2 2.8579(15) 2_656
S2 C12 1.796(7) .
S2 C21 1.782(6) .
S2 C22 1.791(6) .
O3 C13 1.223(7) .
O4 C17 1.356(8) .
O4 C20 1.434(8) .
C12 H12 1.0000 .
C12 C13 1.465(8) .
C13 C14 1.497(8) .
C14 C15 1.411(9) .
C14 C19 1.387(8) .
C15 H15 0.9500 .
C15 C16 1.358(9) .
C16 H16 0.9500 .
C16 C17 1.406(9) .
C17 C18 1.396(10) .
C18 H18 0.9500 .
C18 C19 1.384(9) .
C19 H19 0.9500 .
C20 H20A 0.9800 .
C20 H20B 0.9800 .
C20 H20C 0.9800 .
C21 H21A 0.9800 .
C21 H21B 0.9800 .
C21 H21C 0.9800 .
C22 H22A 0.9800 .
C22 H22B 0.9800 .
C22 H22C 0.9800 .
S3 O5 1.500(5) .
S3 C23 1.765(8) .
S3 C24 1.799(6) .
C23 H23A 0.9800 .
C23 H23B 0.9800 .
C23 H23C 0.9800 .
C24 H24A 0.9800 .
C24 H24B 0.9800 .
C24 H24C 0.9800 .
S4 O6 1.500(5) .
S4 C25 1.776(6) .
S4 C26 1.786(8) .
C25 H25A 0.9800 .
C25 H25B 0.9800 .
C25 H25C 0.9800 .
C26 H26A 0.9800 .
C26 H26B 0.9800 .
C26 H26C 0.9800 .
